data_7155617
loop_
_publ_author_name
'Verma, Akhilesh K.'
'Kumar, Sonu'
'Mujahid, Mohammad'

_publ_section_title
;
 Regioselective 6-endo-dig Iodocyclization: An accessible approach for
 Iodo-benzo[a]phenazines
;
_journal_name_full 'Org. Biomol. Chem.'
_journal_paper_doi 10.1039/C7OB00671C
_journal_year 2017
_chemical_formula_moiety 'C28 H25 I N2'
_chemical_formula_sum 'C28 H25 I N2'
_chemical_formula_weight 516.40
_space_group_crystal_system triclinic
_space_group_IT_number 2
_space_group_name_Hall '-P 1'
_space_group_name_H-M_alt 'P -1'
_symmetry_space_group_name_Hall '-P 1'
_symmetry_space_group_name_H-M 'P -1'
_atom_sites_solution_hydrogens geom
_audit_creation_method SHELXL-2016/4
_audit_update_record
;
2016-11-19 deposited with the CCDC.
2017-05-05 downloaded from the CCDC.
;
_cell_angle_alpha 118.262(4)
_cell_angle_beta 99.616(3)
_cell_angle_gamma 94.267(3)
_cell_formula_units_Z 2
_cell_length_a 9.6023(3)
_cell_length_b 11.8204(4)
_cell_length_c 12.0014(6)
_cell_measurement_reflns_used 4098
_cell_measurement_temperature 293(2)
_cell_measurement_theta_max 25.00
_cell_measurement_theta_min 3.21
_cell_volume 1164.33(9)
_computing_structure_refinement 'SHELXL-2016/4 (Sheldrick, 2016)'
_diffrn_ambient_temperature 293(2)
_diffrn_measured_fraction_theta_full 0.998
_diffrn_measured_fraction_theta_max 0.998
_diffrn_measurement_device_type 'Xcalibur, Sapphire3'
_diffrn_measurement_method '\w scans'
_diffrn_radiation_type MoK\a
_diffrn_radiation_wavelength 0.71073
_diffrn_reflns_av_R_equivalents 0.0298
_diffrn_reflns_av_unetI/netI 0.0323
_diffrn_reflns_Laue_measured_fraction_full 0.998
_diffrn_reflns_Laue_measured_fraction_max 0.998
_diffrn_reflns_limit_h_max 11
_diffrn_reflns_limit_h_min -11
_diffrn_reflns_limit_k_max 14
_diffrn_reflns_limit_k_min -14
_diffrn_reflns_limit_l_max 14
_diffrn_reflns_limit_l_min -14
_diffrn_reflns_number 13986
_diffrn_reflns_point_group_measured_fraction_full 0.998
_diffrn_reflns_point_group_measured_fraction_max 0.998
_diffrn_reflns_theta_full 24.998
_diffrn_reflns_theta_max 24.998
_diffrn_reflns_theta_min 3.204
_diffrn_source 'Enhance (Mo) X-ray Source'
_exptl_absorpt_coefficient_mu 1.393
_exptl_absorpt_correction_T_max 0.776
_exptl_absorpt_correction_T_min 0.735
_exptl_absorpt_correction_type multi-scan
_exptl_absorpt_process_details Crysalispro
_exptl_crystal_colour colorless
_exptl_crystal_density_diffrn 1.473
_exptl_crystal_description block
_exptl_crystal_F_000 520
_exptl_crystal_size_max 0.230
_exptl_crystal_size_mid 0.220
_exptl_crystal_size_min 0.180
_refine_diff_density_max 0.678
_refine_diff_density_min -0.303
_refine_diff_density_rms 0.055
_refine_ls_extinction_method none
_refine_ls_goodness_of_fit_ref 1.032
_refine_ls_hydrogen_treatment constr
_refine_ls_matrix_type full
_refine_ls_number_parameters 284
_refine_ls_number_reflns 4098
_refine_ls_number_restraints 0
_refine_ls_restrained_S_all 1.032
_refine_ls_R_factor_all 0.0391
_refine_ls_R_factor_gt 0.0314
_refine_ls_shift/su_max 0.001
_refine_ls_shift/su_mean 0.000
_refine_ls_structure_factor_coef Fsqd
_refine_ls_weighting_details 'w=1/[\s^2^(Fo^2^)+(0.0328P)^2^+0.3626P] where P=(Fo^2^+2Fc^2^)/3'
_refine_ls_weighting_scheme calc
_refine_ls_wR_factor_gt 0.0697
_refine_ls_wR_factor_ref 0.0728
_reflns_Friedel_coverage 0.000
_reflns_number_gt 3558
_reflns_number_total 4098
_reflns_threshold_expression 'I > 2\s(I)'
_cod_data_source_file c7ob00671c2.cif
_cod_data_source_block shelx
_cod_original_cell_volume 1164.32(9)
_cod_database_code 7155617
_shelx_shelxl_version_number 2016/4
_shelx_space_group_comment
;
The symmetry employed for this shelxl refinement is uniquely defined
by the following loop, which should always be used as a source of
symmetry information in preference to the above space-group names.
They are only intended as comments.
;
_shelx_estimated_absorpt_t_min 0.740
_shelx_estimated_absorpt_t_max 0.788

loop_
_space_group_symop_operation_xyz
'x, y, z'
'-x, -y, -z'

loop_
_atom_site_label
_atom_site_type_symbol
_atom_site_fract_x
_atom_site_fract_y
_atom_site_fract_z
_atom_site_U_iso_or_equiv
_atom_site_adp_type
_atom_site_occupancy
_atom_site_site_symmetry_order
_atom_site_calc_flag
_atom_site_refinement_flags_posn
_atom_site_refinement_flags_adp
C1 C 0.2672(3) 0.7698(3) 0.4638(3) 0.0466(7) Uani 1 1 d . .
C2 C 0.2284(4) 0.8950(3) 0.5050(3) 0.0588(9) Uani 1 1 d . .
H2A H 0.278902 0.955602 0.491103 0.071 Uiso 1 1 calc R U
C3 C 0.1183(4) 0.9256(4) 0.5641(4) 0.0651(10) Uani 1 1 d . .
H3 H 0.093952 1.007846 0.591570 0.078 Uiso 1 1 calc R U
C4 C 0.0398(4) 0.8349(4) 0.5849(4) 0.0683(10) Uani 1 1 d . .
H4 H -0.035745 0.857994 0.625910 0.082 Uiso 1 1 calc R U
C5 C 0.0727(3) 0.7144(3) 0.5460(4) 0.0607(9) Uani 1 1 d . .
H5 H 0.019136 0.654929 0.559327 0.073 Uiso 1 1 calc R U
C6 C 0.1888(3) 0.6790(3) 0.4850(3) 0.0458(7) Uani 1 1 d . .
C7 C 0.3321(3) 0.5304(3) 0.3906(3) 0.0391(6) Uani 1 1 d . .
C8 C 0.3714(3) 0.4024(3) 0.3485(3) 0.0388(6) Uani 1 1 d . .
C9 C 0.3025(3) 0.3103(3) 0.3721(3) 0.0477(7) Uani 1 1 d . .
H9 H 0.230964 0.331853 0.418405 0.057 Uiso 1 1 calc R U
C10 C 0.3384(3) 0.1890(3) 0.3283(3) 0.0521(8) Uani 1 1 d . .
H10 H 0.291742 0.130084 0.346590 0.063 Uiso 1 1 calc R U
C11 C 0.4435(3) 0.1518(3) 0.2568(3) 0.0475(7) Uani 1 1 d . .
C12 C 0.4756(4) 0.0151(3) 0.2067(4) 0.0691(10) Uani 1 1 d . .
H12A H 0.489461 -0.002364 0.278604 0.083 Uiso 1 1 calc R U
H12B H 0.391048 -0.044935 0.142979 0.083 Uiso 1 1 calc R U
C13 C 0.5997(4) -0.0165(4) 0.1469(4) 0.0739(11) Uani 1 1 d . .
H13A H 0.586198 -0.004593 0.072270 0.111 Uiso 1 1 calc R U
H13B H 0.608183 -0.105545 0.120623 0.111 Uiso 1 1 calc R U
H13C H 0.685505 0.040119 0.208841 0.111 Uiso 1 1 calc R U
C14 C 0.5140(3) 0.2427(3) 0.2344(3) 0.0436(7) Uani 1 1 d . .
H14 H 0.585352 0.219703 0.187981 0.052 Uiso 1 1 calc R U
C15 C 0.4811(3) 0.3687(3) 0.2797(3) 0.0385(6) Uani 1 1 d . .
C16 C 0.5597(3) 0.4639(3) 0.2572(3) 0.0388(6) Uani 1 1 d . .
C17 C 0.5261(3) 0.5849(3) 0.3033(3) 0.0407(7) Uani 1 1 d . .
C18 C 0.4107(3) 0.6227(3) 0.3686(3) 0.0401(7) Uani 1 1 d . .
C19 C 0.6747(3) 0.4223(3) 0.1845(3) 0.0404(7) Uani 1 1 d . .
C20 C 0.8109(3) 0.4246(3) 0.2453(3) 0.0543(8) Uani 1 1 d . .
H20 H 0.833940 0.458378 0.334921 0.065 Uiso 1 1 calc R U
C21 C 0.9137(3) 0.3774(3) 0.1752(3) 0.0552(8) Uani 1 1 d . .
H21 H 1.004801 0.380741 0.219064 0.066 Uiso 1 1 calc R U
C22 C 0.8854(3) 0.3256(3) 0.0419(3) 0.0445(7) Uani 1 1 d . .
C23 C 0.7496(3) 0.3253(3) -0.0177(3) 0.0498(8) Uani 1 1 d . .
H23 H 0.726938 0.292527 -0.107096 0.060 Uiso 1 1 calc R U
C24 C 0.6455(3) 0.3726(3) 0.0519(3) 0.0486(7) Uani 1 1 d . .
H24 H 0.554884 0.370675 0.008343 0.058 Uiso 1 1 calc R U
C25 C 0.9988(4) 0.2667(3) -0.0341(3) 0.0599(9) Uani 1 1 d . .
C26 C 1.0167(7) 0.1403(5) -0.0326(7) 0.153(3) Uani 1 1 d . .
H26A H 1.049630 0.159159 0.055470 0.230 Uiso 1 1 calc R U
H26B H 1.085612 0.100467 -0.081783 0.230 Uiso 1 1 calc R U
H26C H 0.926194 0.081784 -0.070503 0.230 Uiso 1 1 calc R U
C27 C 1.1423(4) 0.3576(5) 0.0294(4) 0.1024(16) Uani 1 1 d . .
H27A H 1.133381 0.438556 0.030713 0.154 Uiso 1 1 calc R U
H27B H 1.211926 0.318110 -0.019086 0.154 Uiso 1 1 calc R U
H27C H 1.172829 0.373786 0.116771 0.154 Uiso 1 1 calc R U
C28 C 0.9591(5) 0.2394(7) -0.1712(4) 0.147(3) Uani 1 1 d . .
H28A H 0.868967 0.180517 -0.214612 0.220 Uiso 1 1 calc R U
H28B H 1.031954 0.200699 -0.215370 0.220 Uiso 1 1 calc R U
H28C H 0.950839 0.319571 -0.171896 0.220 Uiso 1 1 calc R U
N1 N 0.3782(3) 0.7409(2) 0.4050(2) 0.0472(6) Uani 1 1 d . .
N2 N 0.2217(2) 0.5586(2) 0.4478(2) 0.0447(6) Uani 1 1 d . .
I1 I 0.64581(2) 0.72873(2) 0.28535(2) 0.05881(10) Uani 1 1 d . .

loop_
_atom_site_aniso_label
_atom_site_aniso_U_11
_atom_site_aniso_U_22
_atom_site_aniso_U_33
_atom_site_aniso_U_23
_atom_site_aniso_U_13
_atom_site_aniso_U_12
C1 0.0488(17) 0.0416(18) 0.0421(17) 0.0147(14) 0.0097(15) 0.0122(14)
C2 0.067(2) 0.0445(19) 0.061(2) 0.0210(17) 0.0187(19) 0.0192(17)
C3 0.068(2) 0.051(2) 0.067(2) 0.0182(18) 0.018(2) 0.0294(18)
C4 0.0460(19) 0.064(2) 0.084(3) 0.023(2) 0.0258(19) 0.0247(18)
C5 0.0441(18) 0.056(2) 0.074(2) 0.0222(19) 0.0217(18) 0.0165(16)
C6 0.0389(16) 0.0463(19) 0.0449(18) 0.0157(15) 0.0115(14) 0.0113(14)
C7 0.0363(15) 0.0418(17) 0.0372(16) 0.0169(14) 0.0110(13) 0.0085(12)
C8 0.0343(14) 0.0407(17) 0.0422(16) 0.0204(14) 0.0104(13) 0.0077(12)
C9 0.0412(16) 0.0492(19) 0.059(2) 0.0285(16) 0.0211(15) 0.0089(14)
C10 0.0512(18) 0.0453(19) 0.071(2) 0.0349(17) 0.0221(17) 0.0070(15)
C11 0.0496(17) 0.0403(17) 0.0534(19) 0.0222(15) 0.0149(16) 0.0123(14)
C12 0.076(2) 0.048(2) 0.089(3) 0.035(2) 0.028(2) 0.0179(18)
C13 0.093(3) 0.056(2) 0.080(3) 0.035(2) 0.027(2) 0.034(2)
C14 0.0443(16) 0.0385(17) 0.0493(18) 0.0195(14) 0.0193(14) 0.0108(13)
C15 0.0391(15) 0.0377(16) 0.0407(16) 0.0198(13) 0.0124(13) 0.0079(12)
C16 0.0391(15) 0.0392(16) 0.0364(15) 0.0160(13) 0.0137(13) 0.0058(12)
C17 0.0431(16) 0.0368(16) 0.0427(17) 0.0188(14) 0.0146(14) 0.0050(13)
C18 0.0416(16) 0.0373(16) 0.0399(16) 0.0169(13) 0.0116(13) 0.0086(13)
C19 0.0442(16) 0.0343(16) 0.0444(17) 0.0179(14) 0.0196(14) 0.0072(12)
C20 0.0493(19) 0.072(2) 0.0370(17) 0.0219(17) 0.0141(15) 0.0139(16)
C21 0.0434(17) 0.073(2) 0.0495(19) 0.0273(18) 0.0163(16) 0.0187(16)
C22 0.0475(18) 0.0379(17) 0.0484(18) 0.0177(14) 0.0225(15) 0.0085(13)
C23 0.0556(19) 0.051(2) 0.0379(17) 0.0161(15) 0.0183(15) 0.0102(15)
C24 0.0426(17) 0.057(2) 0.0450(18) 0.0236(16) 0.0127(15) 0.0112(14)
C25 0.057(2) 0.060(2) 0.060(2) 0.0209(18) 0.0309(18) 0.0190(17)
C26 0.180(6) 0.103(4) 0.244(8) 0.097(5) 0.152(6) 0.092(4)
C27 0.060(2) 0.145(5) 0.083(3) 0.034(3) 0.041(2) 0.011(3)
C28 0.095(4) 0.267(8) 0.057(3) 0.047(4) 0.050(3) 0.074(4)
N1 0.0542(15) 0.0378(14) 0.0512(15) 0.0192(12) 0.0217(13) 0.0152(12)
N2 0.0378(13) 0.0474(15) 0.0487(15) 0.0213(12) 0.0149(12) 0.0121(11)
I1 0.07106(17) 0.04494(15) 0.07052(17) 0.03088(12) 0.03495(13) 0.00801(10)

loop_
_atom_type_symbol
_atom_type_description
_atom_type_scat_dispersion_real
_atom_type_scat_dispersion_imag
_atom_type_scat_source
C C 0.0033 0.0016 'International Tables Vol C Tables 4.2.6.8 and 6.1.1.4'
H H 0.0000 0.0000 'International Tables Vol C Tables 4.2.6.8 and 6.1.1.4'
N N 0.0061 0.0033 'International Tables Vol C Tables 4.2.6.8 and 6.1.1.4'
I I -0.4742 1.8119 'International Tables Vol C Tables 4.2.6.8 and 6.1.1.4'

loop_
_geom_angle_atom_site_label_1
_geom_angle_atom_site_label_2
_geom_angle_atom_site_label_3
_geom_angle
N1 C1 C6 121.7(3)
N1 C1 C2 119.1(3)
C6 C1 C2 119.2(3)
C3 C2 C1 119.9(3)
C2 C3 C4 120.9(3)
C5 C4 C3 120.9(3)
C4 C5 C6 120.0(3)
N2 C6 C1 121.5(3)
N2 C6 C5 119.4(3)
C1 C6 C5 119.1(3)
N2 C7 C18 121.4(3)
N2 C7 C8 119.0(2)
C18 C7 C8 119.6(2)
C9 C8 C15 118.6(3)
C9 C8 C7 122.1(3)
C15 C8 C7 119.2(2)
C10 C9 C8 121.2(3)
C9 C10 C11 121.4(3)
C14 C11 C10 118.0(3)
C14 C11 C12 122.6(3)
C10 C11 C12 119.4(3)
C13 C12 C11 118.3(3)
C11 C14 C15 121.9(3)
C14 C15 C8 118.8(2)
C14 C15 C16 120.8(2)
C8 C15 C16 120.4(2)
C17 C16 C15 119.2(2)
C17 C16 C19 123.1(2)
C15 C16 C19 117.7(2)
C16 C17 C18 122.8(3)
C16 C17 I1 120.5(2)
C18 C17 I1 116.7(2)
N1 C18 C7 121.7(3)
N1 C18 C17 119.7(3)
C7 C18 C17 118.7(2)
C24 C19 C20 117.6(3)
C24 C19 C16 120.6(3)
C20 C19 C16 121.6(3)
C19 C20 C21 121.0(3)
C20 C21 C22 122.0(3)
C23 C22 C21 116.5(3)
C23 C22 C25 122.6(3)
C21 C22 C25 120.8(3)
C22 C23 C24 121.9(3)
C19 C24 C23 120.9(3)
C28 C25 C27 107.6(4)
C28 C25 C26 109.7(4)
C27 C25 C26 107.9(4)
C28 C25 C22 112.6(3)
C27 C25 C22 111.0(3)
C26 C25 C22 108.0(3)
C18 N1 C1 116.9(2)
C7 N2 C6 116.9(3)

loop_
_geom_bond_atom_site_label_1
_geom_bond_atom_site_label_2
_geom_bond_distance
C1 N1 1.353(4)
C1 C6 1.409(4)
C1 C2 1.422(4)
C2 C3 1.348(5)
C3 C4 1.405(5)
C4 C5 1.354(5)
C5 C6 1.416(4)
C6 N2 1.355(4)
C7 N2 1.336(3)
C7 C18 1.431(4)
C7 C8 1.453(4)
C8 C9 1.396(4)
C8 C15 1.412(4)
C9 C10 1.368(4)
C10 C11 1.395(4)
C11 C14 1.383(4)
C11 C12 1.511(4)
C12 C13 1.473(5)
C14 C15 1.405(4)
C15 C16 1.463(4)
C16 C17 1.355(4)
C16 C19 1.489(4)
C17 C18 1.440(4)
C17 I1 2.097(3)
C18 N1 1.331(4)
C19 C24 1.378(4)
C19 C20 1.379(4)
C20 C21 1.382(4)
C21 C22 1.382(4)
C22 C23 1.378(4)
C22 C25 1.531(4)
C23 C24 1.388(4)
C25 C28 1.492(6)
C25 C27 1.513(5)
C25 C26 1.525(6)

loop_
_geom_torsion_atom_site_label_1
_geom_torsion_atom_site_label_2
_geom_torsion_atom_site_label_3
_geom_torsion_atom_site_label_4
_geom_torsion
N1 C1 C2 C3 -179.8(3)
C6 C1 C2 C3 0.4(5)
C1 C2 C3 C4 -0.6(5)
C2 C3 C4 C5 0.0(6)
C3 C4 C5 C6 0.8(6)
N1 C1 C6 N2 0.4(5)
C2 C1 C6 N2 -179.8(3)
N1 C1 C6 C5 -179.4(3)
C2 C1 C6 C5 0.4(5)
C4 C5 C6 N2 179.2(3)
C4 C5 C6 C1 -1.0(5)
N2 C7 C8 C9 -3.5(4)
C18 C7 C8 C9 177.3(3)
N2 C7 C8 C15 175.5(3)
C18 C7 C8 C15 -3.7(4)
C15 C8 C9 C10 -0.9(4)
C7 C8 C9 C10 178.1(3)
C8 C9 C10 C11 -1.0(5)
C9 C10 C11 C14 1.9(5)
C9 C10 C11 C12 -177.9(3)
C14 C11 C12 C13 8.4(5)
C10 C11 C12 C13 -171.9(3)
C10 C11 C14 C15 -0.9(5)
C12 C11 C14 C15 178.8(3)
C11 C14 C15 C8 -0.9(4)
C11 C14 C15 C16 178.5(3)
C9 C8 C15 C14 1.8(4)
C7 C8 C15 C14 -177.3(3)
C9 C8 C15 C16 -177.6(3)
C7 C8 C15 C16 3.3(4)
C14 C15 C16 C17 -179.4(3)
C8 C15 C16 C17 0.0(4)
C14 C15 C16 C19 0.3(4)
C8 C15 C16 C19 179.7(3)
C15 C16 C17 C18 -3.2(4)
C19 C16 C17 C18 177.2(3)
C15 C16 C17 I1 175.52(19)
C19 C16 C17 I1 -4.1(4)
N2 C7 C18 N1 0.6(4)
C8 C7 C18 N1 179.7(3)
N2 C7 C18 C17 -178.4(3)
C8 C7 C18 C17 0.8(4)
C16 C17 C18 N1 -176.3(3)
I1 C17 C18 N1 5.0(4)
C16 C17 C18 C7 2.7(4)
I1 C17 C18 C7 -176.0(2)
C17 C16 C19 C24 -86.7(4)
C15 C16 C19 C24 93.6(3)
C17 C16 C19 C20 97.2(4)
C15 C16 C19 C20 -82.5(4)
C24 C19 C20 C21 -0.6(5)
C16 C19 C20 C21 175.6(3)
C19 C20 C21 C22 -0.3(5)
C20 C21 C22 C23 1.2(5)
C20 C21 C22 C25 -176.4(3)
C21 C22 C23 C24 -1.1(5)
C25 C22 C23 C24 176.4(3)
C20 C19 C24 C23 0.7(5)
C16 C19 C24 C23 -175.5(3)
C22 C23 C24 C19 0.2(5)
C23 C22 C25 C28 13.6(5)
C21 C22 C25 C28 -169.0(4)
C23 C22 C25 C27 134.3(4)
C21 C22 C25 C27 -48.4(5)
C23 C22 C25 C26 -107.6(4)
C21 C22 C25 C26 69.7(5)
C7 C18 N1 C1 -0.1(4)
C17 C18 N1 C1 178.9(3)
C6 C1 N1 C18 -0.4(4)
C2 C1 N1 C18 179.8(3)
C18 C7 N2 C6 -0.6(4)
C8 C7 N2 C6 -179.7(3)
C1 C6 N2 C7 0.1(4)
C5 C6 N2 C7 179.9(3)
